data_2236030
loop_
_publ_author_name
'Zhang, Kou-Lin'
'Qiu, Ting-Ting'
'Ng, Seik Weng'

_publ_section_title
;
 Poly[[bis(\m-3-amino-5-carboxybenzoato-\k^2^<i>N</i>:<i>O</i>^1^)diaquazinc]
 dihydrate]
;
_journal_coeditor_code XU5588
_journal_issue 8
_journal_name_full 'Acta Crystallographica Section E'
_journal_page_first m1088
_journal_paper_doi 10.1107/S1600536812031789
_journal_volume 68
_journal_year 2012
_chemical_formula_iupac '[Zn (C8 H6 N O4)2 (H2 O)2], 2H2 O'
_chemical_formula_moiety 'C16 H16 N2 O10 Zn, 2H2 O'
_chemical_formula_sum 'C16 H20 N2 O12 Zn'
_chemical_formula_weight 497.71
_chemical_name_systematic
;
Poly[[bis(\m-3-amino-5-carboxybenzoato-
\k^2^<i>N</i>:<i>O</i>^1^)diaquazinc] dihydrate]
;
_space_group_IT_number 15
_symmetry_cell_setting monoclinic
_symmetry_space_group_name_Hall '-C 2yc'
_symmetry_space_group_name_H-M 'C 1 2/c 1'
_atom_sites_solution_hydrogens geom
_atom_sites_solution_primary direct
_atom_sites_solution_secondary difmap
_audit_creation_method SHELXL-97
_cell_angle_alpha 90.00
_cell_angle_beta 113.2860(10)
_cell_angle_gamma 90.00
_cell_formula_units_Z 4
_cell_length_a 14.2209(10)
_cell_length_b 11.2252(8)
_cell_length_c 12.7139(9)
_cell_measurement_reflns_used 4815
_cell_measurement_temperature 293(2)
_cell_measurement_theta_max 28.15
_cell_measurement_theta_min 2.39
_cell_volume 1864.2(2)
_computing_cell_refinement 'SAINT (Bruker, 2005)'
_computing_data_collection 'APEX2 (Bruker, 2005)'
_computing_data_reduction 'SAINT (Bruker, 2005)'
_computing_molecular_graphics 'OLEX (Dolomanov <i>et al.</i>, 2003) and X-SEED (Barbour, 2001)'
_computing_publication_material 'publCIF (Westrip, 2010)'
_computing_structure_refinement 'SHELXL97 (Sheldrick, 2008)'
_computing_structure_solution 'SHELXS97 (Sheldrick, 2008)'
_diffrn_ambient_temperature 293(2)
_diffrn_measured_fraction_theta_full 0.993
_diffrn_measured_fraction_theta_max 0.993
_diffrn_measurement_device_type 'Bruker SMART APEX'
_diffrn_measurement_method '\w scans'
_diffrn_radiation_monochromator graphite
_diffrn_radiation_source 'fine-focus sealed tube'
_diffrn_radiation_type MoK\a
_diffrn_radiation_wavelength 0.71073
_diffrn_reflns_av_R_equivalents 0.0177
_diffrn_reflns_av_sigmaI/netI 0.0163
_diffrn_reflns_limit_h_max 15
_diffrn_reflns_limit_h_min -18
_diffrn_reflns_limit_k_max 14
_diffrn_reflns_limit_k_min -14
_diffrn_reflns_limit_l_max 16
_diffrn_reflns_limit_l_min -16
_diffrn_reflns_number 8005
_diffrn_reflns_theta_full 27.50
_diffrn_reflns_theta_max 27.50
_diffrn_reflns_theta_min 2.39
_diffrn_standards_decay_% 0
_diffrn_standards_interval_count 0
_diffrn_standards_interval_time 0
_diffrn_standards_number 0
_exptl_absorpt_coefficient_mu 1.392
_exptl_absorpt_correction_T_max 0.7878
_exptl_absorpt_correction_T_min 0.6802
_exptl_absorpt_correction_type multi-scan
_exptl_absorpt_process_details '(SADABS; Sheldrick, 1996)'
_exptl_crystal_colour 'light brown'
_exptl_crystal_density_diffrn 1.773
_exptl_crystal_density_method 'not measured'
_exptl_crystal_description prism
_exptl_crystal_F_000 1024
_exptl_crystal_size_max 0.30
_exptl_crystal_size_mid 0.26
_exptl_crystal_size_min 0.18
_refine_diff_density_max 0.373
_refine_diff_density_min -0.371
_refine_ls_extinction_method none
_refine_ls_goodness_of_fit_ref 1.070
_refine_ls_hydrogen_treatment constr
_refine_ls_matrix_type full
_refine_ls_number_parameters 144
_refine_ls_number_reflns 2130
_refine_ls_number_restraints 0
_refine_ls_restrained_S_all 1.070
_refine_ls_R_factor_all 0.0385
_refine_ls_R_factor_gt 0.0337
_refine_ls_shift/su_max 0.001
_refine_ls_shift/su_mean 0.001
_refine_ls_structure_factor_coef Fsqd
_refine_ls_weighting_details 'calc w=1/[\s^2^(Fo^2^)+(0.0506P)^2^+3.2779P] where P=(Fo^2^+2Fc^2^)/3'
_refine_ls_weighting_scheme calc
_refine_ls_wR_factor_gt 0.0949
_refine_ls_wR_factor_ref 0.0979
_reflns_number_gt 1843
_reflns_number_total 2130
_reflns_threshold_expression I>2\s(I)
_cod_data_source_file xu5588.cif
_cod_data_source_block I
_cod_original_sg_symbol_H-M 'C 2/c'
_cod_database_code 2236030
_cod_database_fobs_code 2236030

loop_
_symmetry_equiv_pos_as_xyz
'x, y, z'
'-x, y, -z+1/2'
'x+1/2, y+1/2, z'
'-x+1/2, y+1/2, -z+1/2'
'-x, -y, -z'
'x, -y, z-1/2'
'-x+1/2, -y+1/2, -z'
'x+1/2, -y+1/2, z-1/2'

loop_
_atom_site_type_symbol
_atom_site_label
_atom_site_fract_x
_atom_site_fract_y
_atom_site_fract_z
_atom_site_U_iso_or_equiv
_atom_site_adp_type
_atom_site_calc_flag
_atom_site_refinement_flags
_atom_site_occupancy
_atom_site_symmetry_multiplicity
Zn Zn1 0.2500 0.2500 0.0000 0.02950(14) Uani d S 1 2
O O1 0.20751(15) 0.32463(16) 0.12770(14) 0.0412(4) Uani d . 1 1
O O2 0.1529(2) 0.1571(2) 0.1754(2) 0.0655(7) Uani d . 1 1
O O3 0.09628(17) 0.14472(16) 0.53610(16) 0.0436(4) Uani d . 1 1
H H1 0.0885 0.1154 0.5929 0.065 Uiso calc R 1 1
O O4 0.07472(15) 0.31377(16) 0.61500(15) 0.0408(4) Uani d . 1 1
O O1W 0.35790(16) 0.38916(19) 0.03707(18) 0.0531(5) Uani d . 1 1
H H2 0.3743 0.3994 -0.0189 0.080 Uiso calc R 1 1
H H3 0.4102 0.3714 0.0953 0.080 Uiso calc PR 0.50 1
H H3' 0.3322 0.4522 0.0496 0.080 Uiso calc PR 0.50 1
O O2W 0.0898(2) -0.04635(18) 0.22475(18) 0.0594(6) Uani d . 1 1
H H4 0.1052 0.0229 0.2118 0.089 Uiso d R 1 1
H H5 0.0334 -0.0439 0.2320 0.089 Uiso d PR 0.50 1
H H5' 0.1397 -0.0755 0.2797 0.089 Uiso d PR 0.50 1
N N1 0.12864(15) 0.64309(17) 0.36983(16) 0.0312(4) Uani d . 1 1
H H6 0.0705 0.6633 0.3742 0.037 Uiso calc R 1 1
H H7 0.1250 0.6675 0.3025 0.037 Uiso calc R 1 1
C C1 0.1718(2) 0.2655(2) 0.1878(2) 0.0349(5) Uani d . 1 1
C C2 0.15207(17) 0.3304(2) 0.28176(18) 0.0291(4) Uani d . 1 1
C C3 0.15228(17) 0.4538(2) 0.28397(18) 0.0294(5) Uani d . 1 1
H H3A 0.1667 0.4963 0.2293 0.035 Uiso calc R 1 1
C C4 0.13087(16) 0.5152(2) 0.36787(17) 0.0274(4) Uani d . 1 1
C C5 0.11166(17) 0.4506(2) 0.45058(18) 0.0295(5) Uani d . 1 1
H H5A 0.0982 0.4904 0.5073 0.035 Uiso calc R 1 1
C C6 0.11247(17) 0.3261(2) 0.44894(17) 0.0277(4) Uani d . 1 1
C C7 0.13167(19) 0.2662(2) 0.3638(2) 0.0302(5) Uani d . 1 1
H H7A 0.1309 0.1834 0.3618 0.036 Uiso calc R 1 1
C C8 0.09264(19) 0.2626(2) 0.54063(19) 0.0309(5) Uani d . 1 1

loop_
_atom_site_aniso_label
_atom_site_aniso_U_11
_atom_site_aniso_U_22
_atom_site_aniso_U_33
_atom_site_aniso_U_12
_atom_site_aniso_U_13
_atom_site_aniso_U_23
Zn1 0.0412(2) 0.0297(2) 0.0248(2) -0.00028(15) 0.02079(16) -0.00161(13)
O1 0.0631(12) 0.0436(10) 0.0312(9) 0.0127(9) 0.0339(8) 0.0038(7)
O2 0.121(2) 0.0466(12) 0.0583(13) -0.0156(13) 0.0664(14) -0.0190(10)
O3 0.0725(13) 0.0354(9) 0.0375(9) 0.0045(9) 0.0374(9) 0.0025(7)
O4 0.0639(12) 0.0404(10) 0.0321(9) -0.0022(9) 0.0340(8) -0.0024(7)
O1W 0.0501(11) 0.0531(12) 0.0538(12) -0.0046(9) 0.0181(9) -0.0207(10)
O2W 0.1023(18) 0.0426(11) 0.0469(11) 0.0111(11) 0.0441(12) 0.0074(9)
N1 0.0419(11) 0.0334(10) 0.0242(9) 0.0046(8) 0.0194(8) 0.0030(7)
C1 0.0436(13) 0.0414(14) 0.0258(11) 0.0043(10) 0.0203(10) -0.0048(9)
C2 0.0323(11) 0.0388(12) 0.0199(9) 0.0037(9) 0.0142(8) -0.0027(8)
C3 0.0324(11) 0.0394(12) 0.0203(9) 0.0035(9) 0.0148(8) 0.0011(8)
C4 0.0290(10) 0.0343(11) 0.0208(9) 0.0016(9) 0.0118(8) -0.0011(8)
C5 0.0340(11) 0.0367(12) 0.0227(10) 0.0037(9) 0.0165(9) -0.0024(8)
C6 0.0295(11) 0.0366(11) 0.0200(9) 0.0015(9) 0.0129(8) 0.0000(8)
C7 0.0376(12) 0.0323(11) 0.0256(10) 0.0033(9) 0.0178(9) -0.0022(8)
C8 0.0356(11) 0.0380(12) 0.0233(10) 0.0028(9) 0.0160(9) 0.0013(8)

loop_
_atom_type_symbol
_atom_type_description
_atom_type_scat_dispersion_real
_atom_type_scat_dispersion_imag
_atom_type_scat_source
C C 0.0033 0.0016 'International Tables Vol C Tables 4.2.6.8 and 6.1.1.4'
H H 0.0000 0.0000 'International Tables Vol C Tables 4.2.6.8 and 6.1.1.4'
N N 0.0061 0.0033 'International Tables Vol C Tables 4.2.6.8 and 6.1.1.4'
O O 0.0106 0.0060 'International Tables Vol C Tables 4.2.6.8 and 6.1.1.4'
Zn Zn 0.2839 1.4301 'International Tables Vol C Tables 4.2.6.8 and 6.1.1.4'

loop_
_geom_angle_atom_site_label_1
_geom_angle_atom_site_label_2
_geom_angle_atom_site_label_3
_geom_angle_site_symmetry_1
_geom_angle_site_symmetry_3
_geom_angle
O1W Zn1 O1W . 7 180.00(9)
O1W Zn1 O1 . . 86.47(8)
O1W Zn1 O1 7 . 93.53(8)
O1W Zn1 O1 . 7 93.53(8)
O1W Zn1 O1 7 7 86.47(8)
O1 Zn1 O1 . 7 180.00(8)
O1W Zn1 N1 . 6_565 92.80(8)
O1W Zn1 N1 7 6_565 87.20(8)
O1 Zn1 N1 . 6_565 89.10(7)
O1 Zn1 N1 7 6_565 90.90(7)
O1W Zn1 N1 . 4_545 87.20(8)
O1W Zn1 N1 7 4_545 92.80(8)
O1 Zn1 N1 . 4_545 90.90(7)
O1 Zn1 N1 7 4_545 89.10(7)
N1 Zn1 N1 6_565 4_545 180.00(18)
C1 O1 Zn1 . . 124.19(16)
C8 O3 H1 . . 109.5
Zn1 O1W H2 . . 109.5
Zn1 O1W H3 . . 109.5
H2 O1W H3 . . 109.5
Zn1 O1W H3' . . 109.5
H2 O1W H3' . . 109.5
H3 O1W H3' . . 109.5
H4 O2W H5 . . 108.9
H4 O2W H5' . . 108.8
H5 O2W H5' . . 116.7
C4 N1 Zn1 . 4 122.60(14)
C4 N1 H6 . . 106.7
Zn1 N1 H6 4 . 106.7
C4 N1 H7 . . 106.7
Zn1 N1 H7 4 . 106.7
H6 N1 H7 . . 106.6
O2 C1 O1 . . 123.9(2)
O2 C1 C2 . . 118.2(2)
O1 C1 C2 . . 117.9(2)
C7 C2 C3 . . 120.2(2)
C7 C2 C1 . . 120.1(2)
C3 C2 C1 . . 119.8(2)
C2 C3 C4 . . 120.5(2)
C2 C3 H3A . . 119.7
C4 C3 H3A . . 119.7
C5 C4 C3 . . 119.1(2)
C5 C4 N1 . . 119.72(19)
C3 C4 N1 . . 121.18(19)
C4 C5 C6 . . 120.31(19)
C4 C5 H5A . . 119.8
C6 C5 H5A . . 119.8
C7 C6 C5 . . 120.1(2)
C7 C6 C8 . . 122.4(2)
C5 C6 C8 . . 117.58(19)
C2 C7 C6 . . 119.8(2)
C2 C7 H7A . . 120.1
C6 C7 H7A . . 120.1
O4 C8 O3 . . 121.9(2)
O4 C8 C6 . . 123.1(2)
O3 C8 C6 . . 114.96(19)

loop_
_geom_bond_atom_site_label_1
_geom_bond_atom_site_label_2
_geom_bond_site_symmetry_2
_geom_bond_distance
Zn1 O1W . 2.108(2)
Zn1 O1W 7 2.108(2)
Zn1 O1 . 2.1163(16)
Zn1 O1 7 2.1163(16)
Zn1 N1 6_565 2.214(2)
Zn1 N1 4_545 2.214(2)
O1 C1 . 1.261(3)
O2 C1 . 1.243(3)
O3 C8 . 1.326(3)
O3 H1 . 0.8400
O4 C8 . 1.217(3)
O1W H2 . 0.8400
O1W H3 . 0.8400
O1W H3' . 0.8400
O2W H4 . 0.8408
O2W H5 . 0.8425
O2W H5' . 0.8407
N1 C4 . 1.436(3)
N1 Zn1 4 2.214(2)
N1 H6 . 0.8800
N1 H7 . 0.8800
C1 C2 . 1.517(3)
C2 C7 . 1.390(3)
C2 C3 . 1.386(3)
C3 C4 . 1.401(3)
C3 H3A . 0.9300
C4 C5 . 1.390(3)
C5 C6 . 1.398(3)
C5 H5A . 0.9300
C6 C7 . 1.390(3)
C6 C8 . 1.486(3)
C7 H7A . 0.9300

loop_
_geom_hbond_atom_site_label_D
_geom_hbond_atom_site_label_H
_geom_hbond_atom_site_label_A
_geom_hbond_site_symmetry_A
_geom_hbond_distance_DH
_geom_hbond_distance_HA
_geom_hbond_distance_DA
_geom_hbond_angle_DHA
O3 H1 O2W 6_556 0.84 1.84 2.675(3) 172.3
O1W H2 O2 7 0.84 1.97 2.695(3) 143.1
O2W H4 O2 . 0.84 1.79 2.619(3) 169.9
O2W H5 O2W 2 0.84 2.03 2.869(5) 170.9
O2W H5' O1 4_545 0.84 2.31 3.106(3) 157.9
O2W H5' O1W 4_545 0.84 2.35 2.910(3) 124.5
N1 H6 O4 5_566 0.88 2.14 3.013(3) 171.9
N1 H7 O4 6_565 0.88 2.21 3.059(2) 161.3

loop_
_geom_torsion_atom_site_label_1
_geom_torsion_atom_site_label_2
_geom_torsion_atom_site_label_3
_geom_torsion_atom_site_label_4
_geom_torsion_site_symmetry_1
_geom_torsion
O1W Zn1 O1 C1 . -150.9(2)
O1W Zn1 O1 C1 7 29.1(2)
N1 Zn1 O1 C1 6_565 116.2(2)
N1 Zn1 O1 C1 4_545 -63.8(2)
Zn1 O1 C1 O2 . -3.4(4)
Zn1 O1 C1 C2 . 175.68(15)
O2 C1 C2 C7 . 11.5(4)
O1 C1 C2 C7 . -167.7(2)
O2 C1 C2 C3 . -167.1(3)
O1 C1 C2 C3 . 13.8(3)
C7 C2 C3 C4 . -0.7(3)
C1 C2 C3 C4 . 177.9(2)
C2 C3 C4 C5 . 1.4(3)
C2 C3 C4 N1 . -178.7(2)
Zn1 N1 C4 C5 4 72.4(2)
Zn1 N1 C4 C3 4 -107.5(2)
C3 C4 C5 C6 . -0.8(3)
N1 C4 C5 C6 . 179.3(2)
C4 C5 C6 C7 . -0.6(3)
C4 C5 C6 C8 . 179.3(2)
C3 C2 C7 C6 . -0.7(3)
C1 C2 C7 C6 . -179.2(2)
C5 C6 C7 C2 . 1.3(3)
C8 C6 C7 C2 . -178.5(2)
C7 C6 C8 O4 . -179.2(2)
C5 C6 C8 O4 . 1.0(3)
C7 C6 C8 O3 . 1.0(3)
C5 C6 C8 O3 . -178.8(2)
